data_4120432
loop_
_publ_author_name
'Murdock, Christopher R.'
'McNutt, Nicholas W.'
'Keffer, David J.'
'Jenkins, David M.'

_publ_section_title
;
 Rotating phenyl rings as a guest-dependent switch in two-dimensional
 metal-organic frameworks.
;
_journal_issue 2
_journal_name_full 'Journal of the American Chemical Society'
_journal_page_first 671
_journal_page_last 678
_journal_paper_doi 10.1021/ja4088709
_journal_volume 136
_journal_year 2014
_chemical_formula_sum 'C15 H19 Cl Cu N7 O6'
_chemical_formula_weight 492.36
_chemical_name_systematic
; 
 ? 
;
_space_group_IT_number 12
_symmetry_cell_setting monoclinic
_symmetry_space_group_name_Hall '-C 2y'
_symmetry_space_group_name_H-M 'C 1 2/m 1'
_atom_sites_solution_hydrogens geom
_atom_sites_solution_primary direct
_atom_sites_solution_secondary difmap
_audit_creation_method SHELXL-97
_cell_angle_alpha 90.00
_cell_angle_beta 126.334(12)
_cell_angle_gamma 90.00
_cell_formula_units_Z 4
_cell_length_a 21.381(9)
_cell_length_b 7.616(4)
_cell_length_c 15.488(7)
_cell_measurement_temperature 100(2)
_cell_volume 2031.7(17)
_computing_structure_refinement 'SHELXL-97 (Sheldrick, 2008)'
_computing_structure_solution 'SHELXS-97 (Sheldrick, 2008)'
_diffrn_ambient_temperature 100(2)
_diffrn_measured_fraction_theta_full 0.983
_diffrn_measured_fraction_theta_max 0.983
_diffrn_measurement_device_type 'Bruker Apex II CCD'
_diffrn_measurement_method '\w scan'
_diffrn_radiation_monochromator graphite
_diffrn_radiation_source 'fine-focus sealed tube'
_diffrn_radiation_type MoK\a
_diffrn_radiation_wavelength 0.71073
_diffrn_reflns_av_R_equivalents 0.0894
_diffrn_reflns_av_sigmaI/netI 0.0838
_diffrn_reflns_limit_h_max 24
_diffrn_reflns_limit_h_min -25
_diffrn_reflns_limit_k_max 8
_diffrn_reflns_limit_k_min -8
_diffrn_reflns_limit_l_max 18
_diffrn_reflns_limit_l_min -18
_diffrn_reflns_number 8338
_diffrn_reflns_theta_full 24.90
_diffrn_reflns_theta_max 24.90
_diffrn_reflns_theta_min 1.92
_exptl_absorpt_coefficient_mu 1.255
_exptl_absorpt_correction_T_max 0.988
_exptl_absorpt_correction_T_min 0.970
_exptl_absorpt_correction_type multi-scan
_exptl_absorpt_process_details SADABS
_exptl_crystal_colour colourless
_exptl_crystal_density_diffrn 1.610
_exptl_crystal_density_method 'not measured'
_exptl_crystal_description plate
_exptl_crystal_F_000 1008
_exptl_crystal_size_max 0.13
_exptl_crystal_size_mid 0.02
_exptl_crystal_size_min 0.01
_refine_diff_density_max 0.758
_refine_diff_density_min -1.012
_refine_diff_density_rms 0.133
_refine_ls_extinction_method none
_refine_ls_goodness_of_fit_ref 1.109
_refine_ls_hydrogen_treatment constr
_refine_ls_matrix_type full
_refine_ls_number_parameters 159
_refine_ls_number_reflns 1889
_refine_ls_number_restraints 0
_refine_ls_restrained_S_all 1.109
_refine_ls_R_factor_all 0.1020
_refine_ls_R_factor_gt 0.0641
_refine_ls_shift/su_max 0.000
_refine_ls_shift/su_mean 0.000
_refine_ls_structure_factor_coef Fsqd
_refine_ls_weighting_details 'calc w=1/[\s^2^(Fo^2^)+(0.1007P)^2^+1.2423P] where P=(Fo^2^+2Fc^2^)/3'
_refine_ls_weighting_scheme calc
_refine_ls_wR_factor_gt 0.1623
_refine_ls_wR_factor_ref 0.1884
_reflns_number_gt 1243
_reflns_number_total 1889
_reflns_threshold_expression >2sigma(I)
_cod_data_source_file ja4088709_si_002.cif
_cod_data_source_block 3
_cod_original_sg_symbol_H-M 'c 2/m'
_cod_database_code 4120432

loop_
_symmetry_equiv_pos_as_xyz
'x, y, z'
'-x, y, -z'
'x+1/2, y+1/2, z'
'-x+1/2, y+1/2, -z'
'-x, -y, -z'
'x, -y, z'
'-x+1/2, -y+1/2, -z'
'x+1/2, -y+1/2, z'

loop_
_atom_site_label
_atom_site_type_symbol
_atom_site_fract_x
_atom_site_fract_y
_atom_site_fract_z
_atom_site_U_iso_or_equiv
_atom_site_adp_type
_atom_site_occupancy
_atom_site_symmetry_multiplicity
_atom_site_calc_flag
_atom_site_refinement_flags
Cu1 Cu 0.5000 0.24817(14) 0.5000 0.0331(4) Uani 1 2 d S
Cl1 Cl 0.38029(13) 0.0000 0.08156(15) 0.0406(6) Uani 1 2 d S
N2 N 0.3028(4) 0.0000 0.2444(5) 0.042(2) Uani 1 2 d S
N1 N 0.4087(3) 0.0904(6) 0.3967(3) 0.0350(12) Uani 1 1 d .
N4 N 0.4749(4) 0.5000 0.2438(4) 0.0323(17) Uani 1 2 d S
N3 N 0.5023(3) 0.4096(6) 0.3966(3) 0.0326(12) Uani 1 1 d .
C7 C 0.5281(5) 0.5000 0.1392(5) 0.032(2) Uani 1 2 d S
C1 C 0.3442(4) 0.1375(10) 0.3037(4) 0.0455(17) Uani 1 1 d .
H1 H 0.3296 0.2535 0.2824 0.055 Uiso 1 1 calc R
C4 C 0.1265(4) 0.1562(11) 0.1399(4) 0.0470(18) Uani 1 1 d .
H4 H 0.1483 0.2620 0.1401 0.056 Uiso 1 1 calc R
C5 C 0.4863(3) 0.3600(8) 0.3041(4) 0.0302(14) Uani 1 1 d .
H5 H 0.4833 0.2439 0.2834 0.036 Uiso 1 1 calc R
C6 C 0.4551(4) 0.5000 0.1336(5) 0.033(2) Uani 1 2 d S
H6A H 0.4244 0.6031 0.0950 0.040 Uiso 0.50 1 calc PR
H6B H 0.4244 0.3969 0.0950 0.040 Uiso 0.50 1 calc PR
C3 C 0.1598(5) 0.0000 0.1403(5) 0.036(2) Uani 1 2 d S
C2 C 0.2278(5) 0.0000 0.1356(6) 0.056(3) Uani 1 2 d S
H2A H 0.2252 -0.1030 0.0967 0.068 Uiso 0.50 1 calc PR
H2B H 0.2252 0.1030 0.0967 0.068 Uiso 0.50 1 calc PR
C8 C 0.5612(3) 0.6584(9) 0.1394(4) 0.0404(16) Uani 1 1 d .
H8 H 0.5397 0.7647 0.1391 0.049 Uiso 1 1 calc R
C11 C 0.2816(8) 0.5000 0.5818(8) 0.100(5) Uani 1 2 d S
H11A H 0.2462 0.5000 0.6008 0.150 Uiso 1 2 calc SR
H11B H 0.3137 0.6029 0.6106 0.150 Uiso 0.50 1 calc PR
H11C H 0.3137 0.3971 0.6106 0.150 Uiso 0.50 1 calc PR
C9 C 0.2747(9) 0.5000 0.4204(12) 0.081(4) Uani 1 2 d S
H9 H 0.3287 0.5000 0.4668 0.097 Uiso 1 2 calc SR
C10 C 0.1554(7) 0.5000 0.4067(10) 0.099(5) Uani 1 2 d S
H10A H 0.1422 0.5000 0.4561 0.149 Uiso 1 2 calc SR
H10B H 0.1343 0.3971 0.3625 0.149 Uiso 0.50 1 calc PR
H10C H 0.1343 0.6029 0.3625 0.149 Uiso 0.50 1 calc PR
N5 N 0.2375(5) 0.5000 0.4647(6) 0.051(2) Uani 1 2 d S
O1 O 0.2457(8) 0.5000 0.3263(9) 0.121(4) Uani 1 2 d S
O3 O 0.4570(4) 0.0000 0.1824(5) 0.0556(18) Uani 1 2 d S
O2 O 0.3404(3) 0.1542(7) 0.0762(4) 0.0682(15) Uani 1 1 d .
O4 O 0.3935(7) 0.0000 0.0023(6) 0.107(4) Uani 1 2 d S
O5 O 0.2878(8) 0.5000 0.1910(11) 0.179(6) Uani 1 2 d S

loop_
_atom_site_aniso_label
_atom_site_aniso_U_11
_atom_site_aniso_U_22
_atom_site_aniso_U_33
_atom_site_aniso_U_23
_atom_site_aniso_U_13
_atom_site_aniso_U_12
Cu1 0.0385(6) 0.0338(7) 0.0161(5) 0.000 0.0102(4) 0.000
Cl1 0.0513(13) 0.0383(15) 0.0244(9) 0.000 0.0182(10) 0.000
N2 0.028(4) 0.068(6) 0.015(3) 0.000 0.005(3) 0.000
N1 0.034(3) 0.038(3) 0.018(2) 0.011(2) 0.007(2) 0.005(2)
N4 0.033(4) 0.041(5) 0.013(3) 0.000 0.008(3) 0.000
N3 0.039(3) 0.030(3) 0.025(2) 0.003(2) 0.017(2) 0.001(2)
C7 0.040(5) 0.036(6) 0.008(3) 0.000 0.007(3) 0.000
C1 0.042(4) 0.047(5) 0.031(3) 0.019(3) 0.013(3) 0.003(4)
C4 0.035(4) 0.070(5) 0.021(3) 0.008(3) 0.009(3) -0.009(4)
C5 0.034(3) 0.029(4) 0.021(2) -0.001(3) 0.013(2) 0.002(3)
C6 0.034(4) 0.050(6) 0.010(3) 0.000 0.010(3) 0.000
C3 0.028(4) 0.060(7) 0.006(3) 0.000 0.002(3) 0.000
C2 0.034(5) 0.106(10) 0.011(4) 0.000 0.003(4) 0.000
C8 0.041(4) 0.043(4) 0.023(3) 0.002(3) 0.011(3) 0.005(4)
C11 0.110(11) 0.090(11) 0.039(6) 0.000 0.011(7) 0.000
C9 0.101(10) 0.046(8) 0.098(10) 0.000 0.060(9) 0.000
C10 0.066(9) 0.109(13) 0.067(8) 0.000 0.008(7) 0.000
N5 0.049(5) 0.054(6) 0.033(4) 0.000 0.015(4) 0.000
O1 0.248(14) 0.057(6) 0.099(7) 0.000 0.125(9) 0.000
O3 0.045(4) 0.045(4) 0.036(3) 0.000 0.002(3) 0.000
O2 0.045(3) 0.041(3) 0.098(4) 0.008(3) 0.032(3) 0.011(3)
O4 0.216(11) 0.076(6) 0.064(5) 0.000 0.102(7) 0.000
O5 0.138(10) 0.109(10) 0.138(10) 0.000 -0.002(8) 0.000

loop_
_atom_type_symbol
_atom_type_description
_atom_type_scat_dispersion_real
_atom_type_scat_dispersion_imag
_atom_type_scat_source
C C 0.0033 0.0016 'International Tables Vol C Tables 4.2.6.8 and 6.1.1.4'
H H 0.0000 0.0000 'International Tables Vol C Tables 4.2.6.8 and 6.1.1.4'
N N 0.0061 0.0033 'International Tables Vol C Tables 4.2.6.8 and 6.1.1.4'
O O 0.0106 0.0060 'International Tables Vol C Tables 4.2.6.8 and 6.1.1.4'
Cl Cl 0.1484 0.1585 'International Tables Vol C Tables 4.2.6.8 and 6.1.1.4'
Cu Cu 0.3201 1.2651 'International Tables Vol C Tables 4.2.6.8 and 6.1.1.4'

loop_
_geom_angle_atom_site_label_1
_geom_angle_atom_site_label_2
_geom_angle_atom_site_label_3
_geom_angle
_geom_angle_site_symmetry_1
_geom_angle_site_symmetry_3
N1 Cu1 N1 107.3(3) . 2_656
N1 Cu1 N3 121.04(18) . 2_656
N1 Cu1 N3 101.38(17) 2_656 2_656
N1 Cu1 N3 101.38(17) . .
N1 Cu1 N3 121.04(18) 2_656 .
N3 Cu1 N3 106.0(3) 2_656 .
O4 Cl1 O2 111.7(3) . 6
O4 Cl1 O2 111.7(3) . .
O2 Cl1 O2 111.0(4) 6 .
O4 Cl1 O3 104.8(6) . .
O2 Cl1 O3 108.6(3) 6 .
O2 Cl1 O3 108.6(3) . .
C1 N2 C1 104.3(7) . 6
C1 N2 C2 127.9(3) . .
C1 N2 C2 127.9(3) 6 .
C1 N1 N1 105.7(4) . 6
C1 N1 Cu1 126.4(5) . .
N1 N1 Cu1 126.33(13) 6 .
C5 N4 C5 105.2(6) 6_565 .
C5 N4 C6 127.4(3) 6_565 .
C5 N4 C6 127.4(3) . .
C5 N3 N3 106.7(3) . 6_565
C5 N3 Cu1 124.7(4) . .
N3 N3 Cu1 127.00(13) 6_565 .
C8 C7 C8 119.3(8) 6_565 .
C8 C7 C6 120.3(4) 6_565 .
C8 C7 C6 120.3(4) . .
N1 C1 N2 112.1(6) . .
N1 C1 H1 123.9 . .
N2 C1 H1 123.9 . .
C3 C4 C8 121.5(7) . 3_445
C3 C4 H4 119.3 . .
C8 C4 H4 119.3 3_445 .
N3 C5 N4 110.7(5) . .
N3 C5 H5 124.7 . .
N4 C5 H5 124.7 . .
N4 C6 C7 110.5(6) . .
N4 C6 H6A 109.5 . .
C7 C6 H6A 109.5 . .
N4 C6 H6B 109.5 . .
C7 C6 H6B 109.5 . .
H6A C6 H6B 108.1 . .
C4 C3 C4 118.4(8) 6 .
C4 C3 C2 120.7(4) 6 .
C4 C3 C2 120.7(4) . .
N2 C2 C3 111.8(6) . .
N2 C2 H2A 109.3 . .
C3 C2 H2A 109.3 . .
N2 C2 H2B 109.3 . .
C3 C2 H2B 109.3 . .
H2A C2 H2B 107.9 . .
C4 C8 C7 119.7(7) 3 .
C4 C8 H8 120.2 3 .
C7 C8 H8 120.2 . .
N5 C11 H11A 109.5 . .
N5 C11 H11B 109.5 . .
H11A C11 H11B 109.5 . .
N5 C11 H11C 109.5 . .
H11A C11 H11C 109.5 . .
H11B C11 H11C 109.5 . .
O1 C9 N5 126.4(15) . .
O1 C9 H9 116.8 . .
N5 C9 H9 116.8 . .
N5 C10 H10A 109.5 . .
N5 C10 H10B 109.5 . .
H10A C10 H10B 109.5 . .
N5 C10 H10C 109.5 . .
H10A C10 H10C 109.5 . .
H10B C10 H10C 109.5 . .
C9 N5 C10 124.7(11) . .
C9 N5 C11 119.9(11) . .
C10 N5 C11 115.4(11) . .

loop_
_geom_bond_atom_site_label_1
_geom_bond_atom_site_label_2
_geom_bond_distance
_geom_bond_site_symmetry_2
Cu1 N1 2.028(5) .
Cu1 N1 2.028(5) 2_656
Cu1 N3 2.043(4) 2_656
Cu1 N3 2.043(4) .
Cl1 O4 1.415(7) .
Cl1 O2 1.425(5) 6
Cl1 O2 1.425(5) .
Cl1 O3 1.447(6) .
N2 C1 1.327(8) .
N2 C1 1.327(8) 6
N2 C2 1.487(9) .
N1 C1 1.324(7) .
N1 N1 1.377(10) 6
N4 C5 1.342(6) 6_565
N4 C5 1.342(6) .
N4 C6 1.494(8) .
N3 C5 1.315(6) .
N3 N3 1.377(9) 6_565
C7 C8 1.398(8) 6_565
C7 C8 1.398(8) .
C7 C6 1.512(11) .
C1 H1 0.9300 .
C4 C3 1.385(9) .
C4 C8 1.390(9) 3_445
C4 H4 0.9300 .
C5 H5 0.9300 .
C6 H6A 0.9700 .
C6 H6B 0.9700 .
C3 C4 1.385(9) 6
C3 C2 1.498(12) .
C2 H2A 0.9700 .
C2 H2B 0.9700 .
C8 C4 1.390(9) 3
C8 H8 0.9300 .
C11 N5 1.467(13) .
C11 H11A 0.9600 .
C11 H11B 0.9600 .
C11 H11C 0.9600 .
C9 O1 1.199(15) .
C9 N5 1.324(15) .
C9 H9 0.9300 .
C10 N5 1.421(14) .
C10 H10A 0.9600 .
C10 H10B 0.9600 .
C10 H10C 0.9600 .
